data_7703178
loop_
_publ_author_name
'\<Skoch, Karel'
'Vos\'ahlo, Petr'
'C\'isa\<rov\'a, Ivana'
'\<St\<epni\<cka, Petr'

_publ_section_title
;
 Synthesis and characterisation of Pd(ii) and Au(i) complexes with
 mesoionic carbene ligands bearing phosphinoferrocene substituents and
 isomeric carbene moieites.
;
_journal_issue 4
_journal_name_full 'Dalton transactions (Cambridge, England : 2003)'
_journal_page_first 1011
_journal_page_last 1021
_journal_paper_doi 10.1039/c9dt04521j
_journal_volume 49
_journal_year 2020
_chemical_formula_moiety 'C24 H22 B Fe P'
_chemical_formula_sum 'C24 H22 B Fe P'
_chemical_formula_weight 408.04
_space_group_crystal_system monoclinic
_space_group_IT_number 14
_space_group_name_Hall '-P 2yn'
_space_group_name_H-M_alt 'P 1 21/n 1'
_atom_sites_solution_hydrogens mixed
_atom_sites_solution_primary direct
_atom_sites_solution_secondary difmap
_audit_creation_method SHELXL-2014/7
_audit_update_record
;
2019-11-22 deposited with the CCDC.	2020-01-02 downloaded from the CCDC.
;
_cell_angle_alpha 90
_cell_angle_beta 102.0560(10)
_cell_angle_gamma 90
_cell_formula_units_Z 8
_cell_length_a 13.2433(4)
_cell_length_b 17.5048(4)
_cell_length_c 17.4940(5)
_cell_measurement_reflns_used 9939
_cell_measurement_temperature 150(2)
_cell_measurement_theta_max 27.52
_cell_measurement_theta_min 2.45
_cell_volume 3966.03(19)
_computing_cell_refinement 'SAINT V8.37A (Bruker AXS Inc.)'
_computing_data_collection 'Bruker Instrument Service v2015.5.1.2'
_computing_data_reduction 'SAINT V8.37A (Bruker AXS Inc.)'
_computing_molecular_graphics 'PLATON (Spek, 2003)'
_computing_publication_material 'PLATON (Spek, 2003)'
_computing_structure_refinement 'SHELXL-2014/7 (Sheldrick, 2014)'
_computing_structure_solution 'XT, VERSION 2014/5'
_diffrn_ambient_temperature 150(2)
_diffrn_measured_fraction_theta_full 1.000
_diffrn_measured_fraction_theta_max 0.998
_diffrn_measurement_device_type 'Bruker Apex2'
_diffrn_radiation_type MoK\a
_diffrn_radiation_wavelength 0.71073
_diffrn_reflns_av_R_equivalents 0.0323
_diffrn_reflns_av_unetI/netI 0.0179
_diffrn_reflns_Laue_measured_fraction_full 1.000
_diffrn_reflns_Laue_measured_fraction_max 0.998
_diffrn_reflns_limit_h_max 17
_diffrn_reflns_limit_h_min -17
_diffrn_reflns_limit_k_max 22
_diffrn_reflns_limit_k_min -22
_diffrn_reflns_limit_l_max 22
_diffrn_reflns_limit_l_min -22
_diffrn_reflns_number 69319
_diffrn_reflns_point_group_measured_fraction_full 1.000
_diffrn_reflns_point_group_measured_fraction_max 0.998
_diffrn_reflns_theta_full 25.242
_diffrn_reflns_theta_max 27.544
_diffrn_reflns_theta_min 1.763
_exptl_absorpt_coefficient_mu 0.845
_exptl_absorpt_correction_T_max 0.80
_exptl_absorpt_correction_T_min 0.72
_exptl_absorpt_correction_type multi-scan
_exptl_absorpt_process_details SADABS-2014/5
_exptl_crystal_colour orange
_exptl_crystal_density_diffrn 1.367
_exptl_crystal_description prism
_exptl_crystal_F_000 1696
_exptl_crystal_size_max 0.42
_exptl_crystal_size_mid 0.36
_exptl_crystal_size_min 0.28
_refine_diff_density_max 0.675
_refine_diff_density_min -0.301
_refine_diff_density_rms 0.052
_refine_ls_extinction_method none
_refine_ls_goodness_of_fit_ref 1.039
_refine_ls_hydrogen_treatment constr
_refine_ls_matrix_type full
_refine_ls_number_parameters 487
_refine_ls_number_reflns 9138
_refine_ls_number_restraints 0
_refine_ls_restrained_S_all 1.039
_refine_ls_R_factor_all 0.0367
_refine_ls_R_factor_gt 0.0294
_refine_ls_shift/su_max 0.002
_refine_ls_shift/su_mean 0.000
_refine_ls_structure_factor_coef Fsqd
_refine_ls_weighting_details 'w=1/[\s^2^(Fo^2^)+(0.0433P)^2^+1.7115P] where P=(Fo^2^+2Fc^2^)/3'
_refine_ls_weighting_scheme calc
_refine_ls_wR_factor_gt 0.0776
_refine_ls_wR_factor_ref 0.0827
_reflns_Friedel_coverage 0.000
_reflns_number_gt 7784
_reflns_number_total 9138
_reflns_threshold_expression 'I > 2\s(I)'
_cod_data_source_file c9dt04521j2.cif
_cod_data_source_block ks552
_cod_depositor_comments 'Adding full bibliography for 7703178--7703193.cif.'
_cod_original_sg_symbol_H-M 'P 21/n'
_cod_database_code 7703178
_shelx_shelxl_version_number 2014/7
_shelx_space_group_comment
;
The symmetry employed for this shelxl refinement is uniquely defined
by the following loop, which should always be used as a source of
symmetry information in preference to the above space-group names.
They are only intended as comments.
;

loop_
_space_group_symop_operation_xyz
'x, y, z'
'-x+1/2, y+1/2, -z+1/2'
'-x, -y, -z'
'x-1/2, -y-1/2, z-1/2'

loop_
_atom_site_label
_atom_site_type_symbol
_atom_site_fract_x
_atom_site_fract_y
_atom_site_fract_z
_atom_site_U_iso_or_equiv
_atom_site_adp_type
_atom_site_occupancy
_atom_site_site_symmetry_order
_atom_site_calc_flag
_atom_site_refinement_flags_posn
_atom_site_refinement_flags_adp
Fe1 Fe 0.80478(2) 0.41473(2) 0.85663(2) 0.02042(6) Uani 1 1 d . .
P1 P 0.72067(3) 0.60127(2) 0.85736(2) 0.01653(8) Uani 1 1 d . .
B1 B 0.83889(13) 0.63775(10) 0.93070(10) 0.0255(3) Uani 1 1 d . .
H1B H 0.9051 0.6247 0.9076 0.031 Uiso 1 1 d R U
H2B H 0.8322 0.6050 0.9865 0.031 Uiso 1 1 d R U
H3B H 0.8260 0.7009 0.9334 0.031 Uiso 1 1 d R U
C1 C 0.90574(12) 0.40928(9) 0.78276(10) 0.0281(3) Uani 1 1 d . .
C2 C 0.89631(12) 0.33637(9) 0.81709(10) 0.0294(3) Uani 1 1 d . .
H2 H 0.8732 0.2907 0.7897 0.035 Uiso 1 1 calc R U
C3 C 0.92751(13) 0.34419(10) 0.89936(10) 0.0339(4) Uani 1 1 d . .
H3 H 0.9294 0.3044 0.9366 0.041 Uiso 1 1 calc R U
C4 C 0.95541(12) 0.42160(10) 0.91649(11) 0.0359(4) Uani 1 1 d . .
H4 H 0.9789 0.4426 0.9672 0.043 Uiso 1 1 calc R U
C5 C 0.94234(11) 0.46176(9) 0.84543(10) 0.0312(3) Uani 1 1 d . .
H5 H 0.9555 0.5146 0.8399 0.037 Uiso 1 1 calc R U
C6 C 0.70114(10) 0.49980(8) 0.85869(8) 0.0192(3) Uani 1 1 d . .
C7 C 0.66491(10) 0.45015(8) 0.79388(9) 0.0231(3) Uani 1 1 d . .
H7 H 0.6494 0.4646 0.7404 0.028 Uiso 1 1 calc R U
C8 C 0.65622(12) 0.37540(9) 0.82351(10) 0.0295(3) Uani 1 1 d . .
H8 H 0.6341 0.3312 0.7931 0.035 Uiso 1 1 calc R U
C9 C 0.68614(13) 0.37810(9) 0.90611(10) 0.0324(4) Uani 1 1 d . .
H9 H 0.6872 0.3360 0.9406 0.039 Uiso 1 1 calc R U
C10 C 0.71441(12) 0.45461(9) 0.92858(9) 0.0261(3) Uani 1 1 d . .
H10 H 0.7378 0.4726 0.9805 0.031 Uiso 1 1 calc R U
C11 C 0.60302(10) 0.64166(8) 0.87870(8) 0.0183(3) Uani 1 1 d . .
C12 C 0.58936(12) 0.72100(9) 0.87460(9) 0.0264(3) Uani 1 1 d . .
H12 H 0.6410 0.7527 0.8607 0.032 Uiso 1 1 calc R U
C13 C 0.50036(13) 0.75351(9) 0.89085(10) 0.0317(3) Uani 1 1 d . .
H13 H 0.4908 0.8073 0.8874 0.038 Uiso 1 1 calc R U
C14 C 0.42564(12) 0.70754(10) 0.91201(9) 0.0311(3) Uani 1 1 d . .
H14 H 0.3649 0.7299 0.9231 0.037 Uiso 1 1 calc R U
C15 C 0.43908(12) 0.62933(10) 0.91711(9) 0.0291(3) Uani 1 1 d . .
H15 H 0.3878 0.5980 0.9319 0.035 Uiso 1 1 calc R U
C16 C 0.52756(11) 0.59647(8) 0.90056(8) 0.0224(3) Uani 1 1 d . .
H16 H 0.5366 0.5427 0.9042 0.027 Uiso 1 1 calc R U
C17 C 0.71660(10) 0.62589(8) 0.75627(8) 0.0188(3) Uani 1 1 d . .
C18 C 0.80758(12) 0.64479(9) 0.73244(9) 0.0277(3) Uani 1 1 d . .
H18 H 0.8712 0.6459 0.7695 0.033 Uiso 1 1 calc R U
C19 C 0.80538(14) 0.66203(10) 0.65461(10) 0.0357(4) Uani 1 1 d . .
H19 H 0.8675 0.6748 0.6385 0.043 Uiso 1 1 calc R U
C20 C 0.71289(14) 0.66058(9) 0.60044(9) 0.0332(4) Uani 1 1 d . .
H20 H 0.7118 0.6717 0.5471 0.040 Uiso 1 1 calc R U
C21 C 0.62183(13) 0.64303(9) 0.62363(9) 0.0297(3) Uani 1 1 d . .
H21 H 0.5583 0.6429 0.5864 0.036 Uiso 1 1 calc R U
C22 C 0.62341(11) 0.62566(8) 0.70132(8) 0.0243(3) Uani 1 1 d . .
H22 H 0.5609 0.6136 0.7172 0.029 Uiso 1 1 calc R U
C23 C 0.88673(13) 0.42769(10) 0.70228(11) 0.0339(4) Uani 1 1 d . .
C24 C 0.87702(15) 0.44581(12) 0.63591(12) 0.0461(5) Uani 1 1 d . .
H24 H 0.8692 0.4603 0.5827 0.055 Uiso 1 1 calc R U
Fe2 Fe 0.19984(2) 0.64781(2) 0.64967(2) 0.01846(6) Uani 1 1 d . .
P2 P 0.28383(3) 0.46376(2) 0.63922(2) 0.01705(8) Uani 1 1 d . .
B2 B 0.16620(13) 0.42845(10) 0.56444(10) 0.0253(3) Uani 1 1 d . .
H4B H 0.0971 0.4499 0.5805 0.030 Uiso 1 1 d R U
H5B H 0.1763 0.3648 0.5644 0.030 Uiso 1 1 d R U
H6B H 0.1812 0.4496 0.5129 0.030 Uiso 1 1 d R U
C31 C 0.10366(11) 0.65313(9) 0.72773(9) 0.0256(3) Uani 1 1 d . .
C32 C 0.10753(11) 0.72533(9) 0.68967(9) 0.0258(3) Uani 1 1 d . .
H32 H 0.1294 0.7725 0.7147 0.031 Uiso 1 1 calc R U
C33 C 0.07275(12) 0.71389(9) 0.60794(9) 0.0296(3) Uani 1 1 d . .
H33 H 0.0668 0.7522 0.5688 0.036 Uiso 1 1 calc R U
C34 C 0.04834(11) 0.63504(10) 0.59484(10) 0.0313(3) Uani 1 1 d . .
H34 H 0.0236 0.6117 0.5455 0.038 Uiso 1 1 calc R U
C35 C 0.06730(11) 0.59755(9) 0.66827(10) 0.0281(3) Uani 1 1 d . .
H35 H 0.0576 0.5447 0.6766 0.034 Uiso 1 1 calc R U
C36 C 0.30452(10) 0.56484(8) 0.64097(8) 0.0185(3) Uani 1 1 d . .
C37 C 0.34239(10) 0.61259(8) 0.70732(9) 0.0221(3) Uani 1 1 d . .
H37 H 0.3604 0.5962 0.7602 0.027 Uiso 1 1 calc R U
C38 C 0.34833(11) 0.68880(8) 0.68036(10) 0.0269(3) Uani 1 1 d . .
H38 H 0.3710 0.7321 0.7121 0.032 Uiso 1 1 calc R U
C39 C 0.31461(12) 0.68909(9) 0.59793(10) 0.0278(3) Uani 1 1 d . .
H39 H 0.3111 0.7326 0.5650 0.033 Uiso 1 1 calc R U
C40 C 0.28690(11) 0.61319(8) 0.57289(9) 0.0235(3) Uani 1 1 d . .
H40 H 0.2613 0.5972 0.5205 0.028 Uiso 1 1 calc R U
C41 C 0.40143(11) 0.42275(8) 0.61876(8) 0.0194(3) Uani 1 1 d . .
C42 C 0.41405(12) 0.34340(9) 0.62283(9) 0.0266(3) Uani 1 1 d . .
H42 H 0.3614 0.3121 0.6357 0.032 Uiso 1 1 calc R U
C43 C 0.50340(13) 0.31043(9) 0.60809(10) 0.0317(3) Uani 1 1 d . .
H43 H 0.5121 0.2566 0.6111 0.038 Uiso 1 1 calc R U
C44 C 0.58016(12) 0.35620(10) 0.58892(9) 0.0307(3) Uani 1 1 d . .
H44 H 0.6415 0.3336 0.5793 0.037 Uiso 1 1 calc R U
C45 C 0.56755(12) 0.43464(9) 0.58378(9) 0.0276(3) Uani 1 1 d . .
H45 H 0.6198 0.4658 0.5701 0.033 Uiso 1 1 calc R U
C46 C 0.47841(11) 0.46766(8) 0.59864(8) 0.0220(3) Uani 1 1 d . .
H46 H 0.4699 0.5215 0.5950 0.026 Uiso 1 1 calc R U
C47 C 0.28790(11) 0.43719(8) 0.73987(8) 0.0190(3) Uani 1 1 d . .
C48 C 0.19771(11) 0.41596(8) 0.76373(9) 0.0241(3) Uani 1 1 d . .
H48 H 0.1337 0.4152 0.7271 0.029 Uiso 1 1 calc R U
C49 C 0.20192(12) 0.39592(9) 0.84135(9) 0.0290(3) Uani 1 1 d . .
H49 H 0.1405 0.3819 0.8578 0.035 Uiso 1 1 calc R U
C50 C 0.29540(13) 0.39644(9) 0.89464(9) 0.0283(3) Uani 1 1 d . .
H50 H 0.2978 0.3827 0.9475 0.034 Uiso 1 1 calc R U
C51 C 0.38541(12) 0.41692(9) 0.87116(9) 0.0260(3) Uani 1 1 d . .
H51 H 0.4494 0.4169 0.9078 0.031 Uiso 1 1 calc R U
C52 C 0.38186(11) 0.43740(8) 0.79404(8) 0.0227(3) Uani 1 1 d . .
H52 H 0.4435 0.4516 0.7780 0.027 Uiso 1 1 calc R U
C53 C 0.12740(13) 0.63966(9) 0.80996(10) 0.0318(3) Uani 1 1 d . .
C54 C 0.14156(15) 0.62853(12) 0.87815(12) 0.0451(5) Uani 1 1 d . .
H54 H 0.1529 0.6196 0.9328 0.054 Uiso 1 1 calc R U

loop_
_atom_site_aniso_label
_atom_site_aniso_U_11
_atom_site_aniso_U_22
_atom_site_aniso_U_33
_atom_site_aniso_U_23
_atom_site_aniso_U_13
_atom_site_aniso_U_12
Fe1 0.01922(11) 0.01712(11) 0.02445(11) -0.00078(8) 0.00351(8) 0.00200(7)
P1 0.01587(16) 0.01680(16) 0.01738(16) 0.00059(12) 0.00453(13) 0.00034(12)
B1 0.0198(7) 0.0323(9) 0.0242(8) -0.0061(7) 0.0043(6) -0.0038(6)
C1 0.0233(7) 0.0267(8) 0.0365(8) -0.0019(6) 0.0110(6) 0.0040(6)
C2 0.0302(8) 0.0214(7) 0.0375(9) -0.0024(6) 0.0090(7) 0.0075(6)
C3 0.0320(8) 0.0299(8) 0.0368(9) 0.0018(7) 0.0004(7) 0.0130(7)
C4 0.0241(8) 0.0392(9) 0.0397(9) -0.0098(8) -0.0040(7) 0.0069(7)
C5 0.0183(7) 0.0269(8) 0.0490(10) -0.0079(7) 0.0087(7) 0.0002(6)
C6 0.0157(6) 0.0202(6) 0.0227(7) 0.0018(5) 0.0065(5) 0.0012(5)
C7 0.0168(6) 0.0229(7) 0.0277(7) -0.0001(6) 0.0004(5) -0.0002(5)
C8 0.0226(7) 0.0203(7) 0.0454(9) -0.0023(7) 0.0065(7) -0.0039(6)
C9 0.0373(9) 0.0217(8) 0.0429(9) 0.0083(7) 0.0191(7) 0.0017(6)
C10 0.0326(8) 0.0234(7) 0.0245(7) 0.0048(6) 0.0107(6) 0.0041(6)
C11 0.0184(6) 0.0209(7) 0.0161(6) -0.0003(5) 0.0043(5) 0.0015(5)
C12 0.0292(8) 0.0220(7) 0.0305(8) 0.0029(6) 0.0120(6) 0.0030(6)
C13 0.0367(9) 0.0246(8) 0.0356(9) 0.0015(6) 0.0113(7) 0.0108(6)
C14 0.0248(7) 0.0386(9) 0.0316(8) -0.0038(7) 0.0100(6) 0.0096(7)
C15 0.0226(7) 0.0346(8) 0.0324(8) -0.0022(7) 0.0112(6) -0.0007(6)
C16 0.0218(7) 0.0222(7) 0.0242(7) -0.0013(6) 0.0070(6) -0.0007(5)
C17 0.0218(6) 0.0160(6) 0.0201(6) 0.0004(5) 0.0075(5) 0.0008(5)
C18 0.0217(7) 0.0338(8) 0.0300(8) 0.0072(6) 0.0107(6) 0.0057(6)
C19 0.0350(9) 0.0423(10) 0.0362(9) 0.0114(7) 0.0223(7) 0.0100(7)
C20 0.0525(10) 0.0294(8) 0.0210(7) 0.0037(6) 0.0150(7) 0.0065(7)
C21 0.0407(9) 0.0237(7) 0.0216(7) 0.0024(6) -0.0003(6) -0.0043(6)
C22 0.0254(7) 0.0230(7) 0.0239(7) 0.0024(6) 0.0039(6) -0.0040(6)
C23 0.0302(8) 0.0336(9) 0.0398(9) 0.0006(7) 0.0114(7) 0.0008(7)
C24 0.0455(11) 0.0548(12) 0.0380(10) 0.0076(9) 0.0085(8) -0.0060(9)
Fe2 0.01743(10) 0.01760(11) 0.02039(11) -0.00103(7) 0.00406(8) 0.00102(7)
P2 0.01685(16) 0.01745(16) 0.01734(16) -0.00010(12) 0.00469(13) -0.00028(12)
B2 0.0236(8) 0.0279(8) 0.0230(8) -0.0049(7) 0.0017(6) -0.0038(6)
C31 0.0221(7) 0.0266(7) 0.0300(8) 0.0001(6) 0.0098(6) 0.0037(6)
C32 0.0253(7) 0.0224(7) 0.0307(8) -0.0014(6) 0.0080(6) 0.0060(6)
C33 0.0245(7) 0.0322(8) 0.0304(8) 0.0023(7) 0.0016(6) 0.0102(6)
C34 0.0186(7) 0.0393(9) 0.0338(8) -0.0082(7) 0.0001(6) 0.0016(6)
C35 0.0186(7) 0.0256(7) 0.0417(9) -0.0050(7) 0.0098(6) -0.0011(6)
C36 0.0175(6) 0.0175(6) 0.0217(7) 0.0003(5) 0.0064(5) 0.0009(5)
C37 0.0172(6) 0.0235(7) 0.0242(7) -0.0014(6) 0.0012(5) 0.0009(5)
C38 0.0207(7) 0.0205(7) 0.0389(9) -0.0044(6) 0.0050(6) -0.0029(5)
C39 0.0289(8) 0.0215(7) 0.0366(8) 0.0037(6) 0.0155(7) -0.0005(6)
C40 0.0274(7) 0.0238(7) 0.0217(7) 0.0016(6) 0.0103(6) 0.0018(6)
C41 0.0216(7) 0.0206(7) 0.0165(6) 0.0000(5) 0.0054(5) 0.0022(5)
C42 0.0299(8) 0.0216(7) 0.0316(8) 0.0030(6) 0.0138(6) 0.0017(6)
C43 0.0382(9) 0.0238(7) 0.0362(9) 0.0035(6) 0.0152(7) 0.0094(6)
C44 0.0283(8) 0.0350(9) 0.0319(8) 0.0021(7) 0.0135(7) 0.0101(6)
C45 0.0241(7) 0.0328(8) 0.0279(8) 0.0012(6) 0.0099(6) -0.0004(6)
C46 0.0236(7) 0.0207(7) 0.0227(7) -0.0004(5) 0.0066(5) 0.0007(5)
C47 0.0216(6) 0.0168(6) 0.0196(6) 0.0003(5) 0.0067(5) 0.0002(5)
C48 0.0204(7) 0.0256(7) 0.0277(7) 0.0032(6) 0.0079(6) 0.0013(5)
C49 0.0297(8) 0.0306(8) 0.0312(8) 0.0053(6) 0.0168(6) 0.0018(6)
C50 0.0397(9) 0.0269(8) 0.0211(7) 0.0026(6) 0.0129(6) 0.0021(6)
C51 0.0299(8) 0.0250(7) 0.0215(7) 0.0015(6) 0.0015(6) -0.0019(6)
C52 0.0218(7) 0.0228(7) 0.0239(7) 0.0013(6) 0.0058(6) -0.0023(5)
C53 0.0301(8) 0.0309(8) 0.0375(9) 0.0024(7) 0.0141(7) 0.0039(6)
C54 0.0461(11) 0.0531(12) 0.0392(10) 0.0098(9) 0.0158(8) 0.0079(9)

loop_
_atom_type_symbol
_atom_type_description
_atom_type_scat_dispersion_real
_atom_type_scat_dispersion_imag
_atom_type_scat_source
C C 0.0033 0.0016 'International Tables Vol C Tables 4.2.6.8 and 6.1.1.4'
H H 0.0000 0.0000 'International Tables Vol C Tables 4.2.6.8 and 6.1.1.4'
B B 0.0013 0.0007 'International Tables Vol C Tables 4.2.6.8 and 6.1.1.4'
P P 0.1023 0.0942 'International Tables Vol C Tables 4.2.6.8 and 6.1.1.4'
Fe Fe 0.3463 0.8444 'International Tables Vol C Tables 4.2.6.8 and 6.1.1.4'

loop_
_geom_angle_atom_site_label_1
_geom_angle_atom_site_label_2
_geom_angle_atom_site_label_3
_geom_angle
C6 Fe1 C10 41.38(5)
C6 Fe1 C7 41.09(6)
C10 Fe1 C7 69.11(6)
C6 Fe1 C2 161.58(6)
C10 Fe1 C2 155.13(6)
C7 Fe1 C2 123.85(6)
C6 Fe1 C5 108.99(6)
C10 Fe1 C5 124.91(6)
C7 Fe1 C5 123.52(7)
C2 Fe1 C5 68.58(6)
C6 Fe1 C1 125.35(6)
C10 Fe1 C1 162.48(6)
C7 Fe1 C1 108.27(6)
C2 Fe1 C1 40.83(6)
C5 Fe1 C1 41.06(6)
C6 Fe1 C9 68.97(6)
C10 Fe1 C9 40.83(6)
C7 Fe1 C9 68.44(6)
C2 Fe1 C9 119.62(6)
C5 Fe1 C9 160.63(7)
C1 Fe1 C9 155.79(7)
C6 Fe1 C8 68.84(6)
C10 Fe1 C8 68.66(7)
C7 Fe1 C8 40.63(6)
C2 Fe1 C8 106.31(7)
C5 Fe1 C8 158.32(7)
C1 Fe1 C8 121.38(7)
C9 Fe1 C8 40.45(7)
C6 Fe1 C3 157.07(6)
C10 Fe1 C3 120.31(7)
C7 Fe1 C3 159.75(6)
C2 Fe1 C3 40.51(7)
C5 Fe1 C3 67.90(7)
C1 Fe1 C3 68.29(7)
C9 Fe1 C3 106.06(7)
C8 Fe1 C3 122.74(7)
C6 Fe1 C4 122.42(6)
C10 Fe1 C4 107.40(7)
C7 Fe1 C4 158.68(7)
C2 Fe1 C4 68.31(7)
C5 Fe1 C4 40.15(7)
C1 Fe1 C4 68.38(7)
C9 Fe1 C4 123.50(7)
C8 Fe1 C4 159.43(7)
C3 Fe1 C4 40.45(7)
C6 P1 C17 105.86(6)
C6 P1 C11 104.47(6)
C17 P1 C11 104.83(6)
C6 P1 B1 114.89(7)
C17 P1 B1 115.38(7)
C11 P1 B1 110.39(7)
P1 B1 H1B 107.3
P1 B1 H2B 101.8
H1B B1 H2B 115.5
P1 B1 H3B 104.3
H1B B1 H3B 112.0
H2B B1 H3B 114.5
C23 C1 C2 127.56(15)
C23 C1 C5 125.18(15)
C2 C1 C5 107.23(15)
C23 C1 Fe1 127.87(12)
C2 C1 Fe1 69.50(9)
C5 C1 Fe1 69.43(9)
C3 C2 C1 107.95(14)
C3 C2 Fe1 70.10(9)
C1 C2 Fe1 69.67(9)
C3 C2 H2 126.0
C1 C2 H2 126.0
Fe1 C2 H2 125.8
C2 C3 C4 108.30(15)
C2 C3 Fe1 69.40(9)
C4 C3 Fe1 69.78(9)
C2 C3 H3 125.8
C4 C3 H3 125.8
Fe1 C3 H3 126.5
C5 C4 C3 108.17(15)
C5 C4 Fe1 69.61(9)
C3 C4 Fe1 69.77(9)
C5 C4 H4 125.9
C3 C4 H4 125.9
Fe1 C4 H4 126.3
C4 C5 C1 108.35(15)
C4 C5 Fe1 70.24(10)
C1 C5 Fe1 69.52(9)
C4 C5 H5 125.8
C1 C5 H5 125.8
Fe1 C5 H5 126.0
C7 C6 C10 107.55(13)
C7 C6 P1 128.05(11)
C10 C6 P1 124.30(11)
C7 C6 Fe1 69.90(8)
C10 C6 Fe1 69.40(8)
P1 C6 Fe1 128.71(7)
C8 C7 C6 108.05(13)
C8 C7 Fe1 69.99(8)
C6 C7 Fe1 69.01(8)
C8 C7 H7 126.0
C6 C7 H7 126.0
Fe1 C7 H7 126.6
C9 C8 C7 108.33(14)
C9 C8 Fe1 69.71(9)
C7 C8 Fe1 69.38(8)
C9 C8 H8 125.8
C7 C8 H8 125.8
Fe1 C8 H8 126.6
C8 C9 C10 108.32(13)
C8 C9 Fe1 69.84(9)
C10 C9 Fe1 69.00(9)
C8 C9 H9 125.8
C10 C9 H9 125.8
Fe1 C9 H9 126.9
C9 C10 C6 107.74(14)
C9 C10 Fe1 70.17(9)
C6 C10 Fe1 69.22(8)
C9 C10 H10 126.1
C6 C10 H10 126.1
Fe1 C10 H10 126.1
C16 C11 C12 119.09(13)
C16 C11 P1 122.09(11)
C12 C11 P1 118.80(11)
C13 C12 C11 120.08(14)
C13 C12 H12 120.0
C11 C12 H12 120.0
C14 C13 C12 120.03(15)
C14 C13 H13 120.0
C12 C13 H13 120.0
C15 C14 C13 120.25(14)
C15 C14 H14 119.9
C13 C14 H14 119.9
C14 C15 C16 119.99(15)
C14 C15 H15 120.0
C16 C15 H15 120.0
C15 C16 C11 120.54(14)
C15 C16 H16 119.7
C11 C16 H16 119.7
C18 C17 C22 119.30(13)
C18 C17 P1 119.82(11)
C22 C17 P1 120.88(10)
C19 C18 C17 120.13(15)
C19 C18 H18 119.9
C17 C18 H18 119.9
C20 C19 C18 120.11(15)
C20 C19 H19 119.9
C18 C19 H19 119.9
C19 C20 C21 120.27(14)
C19 C20 H20 119.9
C21 C20 H20 119.9
C20 C21 C22 119.96(15)
C20 C21 H21 120.0
C22 C21 H21 120.0
C21 C22 C17 120.22(14)
C21 C22 H22 119.9
C17 C22 H22 119.9
C24 C23 C1 175.5(2)
C23 C24 H24 180.0
C36 Fe2 C40 41.42(5)
C36 Fe2 C37 41.17(5)
C40 Fe2 C37 69.11(6)
C36 Fe2 C32 164.62(6)
C40 Fe2 C32 152.16(6)
C37 Fe2 C32 126.06(6)
C36 Fe2 C33 153.98(6)
C40 Fe2 C33 118.00(6)
C37 Fe2 C33 162.49(6)
C32 Fe2 C33 40.66(6)
C36 Fe2 C34 120.21(6)
C40 Fe2 C34 107.03(6)
C37 Fe2 C34 155.96(7)
C32 Fe2 C34 68.62(6)
C33 Fe2 C34 40.74(7)
C36 Fe2 C35 108.96(6)
C40 Fe2 C35 126.77(6)
C37 Fe2 C35 121.76(6)
C32 Fe2 C35 68.75(6)
C33 Fe2 C35 68.38(7)
C34 Fe2 C35 40.49(7)
C36 Fe2 C31 127.48(6)
C40 Fe2 C31 165.17(6)
C37 Fe2 C31 108.85(6)
C32 Fe2 C31 40.96(6)
C33 Fe2 C31 68.52(6)
C34 Fe2 C31 68.50(6)
C35 Fe2 C31 40.85(6)
C36 Fe2 C39 68.91(6)
C40 Fe2 C39 40.69(6)
C37 Fe2 C39 68.35(6)
C32 Fe2 C39 117.85(6)
C33 Fe2 C39 105.83(7)
C34 Fe2 C39 125.06(7)
C35 Fe2 C39 163.21(7)
C31 Fe2 C39 153.45(6)
C36 Fe2 C38 68.86(6)
C40 Fe2 C38 68.52(6)
C37 Fe2 C38 40.63(6)
C32 Fe2 C38 106.65(6)
C33 Fe2 C38 124.48(6)
C34 Fe2 C38 161.89(7)
C35 Fe2 C38 155.85(7)
C31 Fe2 C38 120.16(6)
C39 Fe2 C38 40.33(6)
C36 P2 C47 105.30(6)
C36 P2 C41 105.04(6)
C47 P2 C41 103.73(6)
C36 P2 B2 115.50(7)
C47 P2 B2 115.84(7)
C41 P2 B2 110.26(7)
P2 B2 H4B 108.8
P2 B2 H5B 103.9
H4B B2 H5B 117.0
P2 B2 H6B 101.7
H4B B2 H6B 115.6
H5B B2 H6B 108.1
C53 C31 C35 126.16(15)
C53 C31 C32 126.30(15)
C35 C31 C32 107.50(14)
C53 C31 Fe2 128.76(11)
C35 C31 Fe2 69.36(9)
C32 C31 Fe2 69.16(8)
C33 C32 C31 107.88(14)
C33 C32 Fe2 69.73(8)
C31 C32 Fe2 69.88(8)
C33 C32 H32 126.1
C31 C32 H32 126.1
Fe2 C32 H32 125.9
C32 C33 C34 108.25(14)
C32 C33 Fe2 69.60(8)
C34 C33 Fe2 69.64(9)
C32 C33 H33 125.9
C34 C33 H33 125.9
Fe2 C33 H33 126.5
C35 C34 C33 108.14(14)
C35 C34 Fe2 69.83(9)
C33 C34 Fe2 69.62(9)
C35 C34 H34 125.9
C33 C34 H34 125.9
Fe2 C34 H34 126.2
C34 C35 C31 108.23(14)
C34 C35 Fe2 69.69(9)
C31 C35 Fe2 69.79(9)
C34 C35 H35 125.9
C31 C35 H35 125.9
Fe2 C35 H35 126.2
C37 C36 C40 107.22(12)
C37 C36 P2 128.08(11)
C40 C36 P2 124.69(11)
C37 C36 Fe2 69.63(8)
C40 C36 Fe2 69.34(8)
P2 C36 Fe2 127.05(7)
C38 C37 C36 108.21(13)
C38 C37 Fe2 70.27(8)
C36 C37 Fe2 69.20(8)
C38 C37 H37 125.9
C36 C37 H37 125.9
Fe2 C37 H37 126.2
C39 C38 C37 108.24(13)
C39 C38 Fe2 69.81(8)
C37 C38 Fe2 69.10(8)
C39 C38 H38 125.9
C37 C38 H38 125.9
Fe2 C38 H38 126.8
C38 C39 C40 108.43(13)
C38 C39 Fe2 69.87(8)
C40 C39 Fe2 68.93(8)
C38 C39 H39 125.8
C40 C39 H39 125.8
Fe2 C39 H39 127.0
C39 C40 C36 107.90(13)
C39 C40 Fe2 70.38(8)
C36 C40 Fe2 69.24(8)
C39 C40 H40 126.1
C36 C40 H40 126.1
Fe2 C40 H40 125.9
C46 C41 C42 119.24(13)
C46 C41 P2 122.05(11)
C42 C41 P2 118.71(11)
C43 C42 C41 120.04(14)
C43 C42 H42 120.0
C41 C42 H42 120.0
C42 C43 C44 120.01(15)
C42 C43 H43 120.0
C44 C43 H43 120.0
C45 C44 C43 120.23(14)
C45 C44 H44 119.9
C43 C44 H44 119.9
C44 C45 C46 119.81(14)
C44 C45 H45 120.1
C46 C45 H45 120.1
C45 C46 C41 120.65(14)
C45 C46 H46 119.7
C41 C46 H46 119.7
C48 C47 C52 119.62(13)
C48 C47 P2 120.38(11)
C52 C47 P2 120.00(10)
C49 C48 C47 119.76(14)
C49 C48 H48 120.1
C47 C48 H48 120.1
C50 C49 C48 120.19(14)
C50 C49 H49 119.9
C48 C49 H49 119.9
C49 C50 C51 120.33(14)
C49 C50 H50 119.8
C51 C50 H50 119.8
C50 C51 C52 119.89(14)
C50 C51 H51 120.1
C52 C51 H51 120.1
C51 C52 C47 120.21(13)
C51 C52 H52 119.9
C47 C52 H52 119.9
C54 C53 C31 176.46(18)
C53 C54 H54 180.0

loop_
_geom_bond_atom_site_label_1
_geom_bond_atom_site_label_2
_geom_bond_distance
Fe1 C6 2.0306(13)
Fe1 C10 2.0331(15)
Fe1 C7 2.0424(14)
Fe1 C2 2.0443(15)
Fe1 C5 2.0455(16)
Fe1 C1 2.0466(16)
Fe1 C9 2.0487(16)
Fe1 C8 2.0504(15)
Fe1 C3 2.0536(15)
Fe1 C4 2.0537(16)
P1 C6 1.7959(14)
P1 C17 1.8101(14)
P1 C11 1.8192(14)
P1 B1 1.9147(16)
B1 H1B 1.0632
B1 H2B 1.1524
B1 H3B 1.1208
C1 C23 1.415(2)
C1 C2 1.427(2)
C1 C5 1.435(2)
C2 C3 1.419(2)
C2 H2 0.9500
C3 C4 1.420(2)
C3 H3 0.9500
C4 C5 1.407(3)
C4 H4 0.9500
C5 H5 0.9500
C6 C7 1.430(2)
C6 C10 1.4358(19)
C7 C8 1.421(2)
C7 H7 0.9500
C8 C9 1.417(2)
C8 H8 0.9500
C9 C10 1.424(2)
C9 H9 0.9500
C10 H10 0.9500
C11 C16 1.3893(19)
C11 C12 1.400(2)
C12 C13 1.391(2)
C12 H12 0.9500
C13 C14 1.384(2)
C13 H13 0.9500
C14 C15 1.381(2)
C14 H14 0.9500
C15 C16 1.389(2)
C15 H15 0.9500
C16 H16 0.9500
C17 C18 1.3946(19)
C17 C22 1.397(2)
C18 C19 1.389(2)
C18 H18 0.9500
C19 C20 1.384(3)
C19 H19 0.9500
C20 C21 1.385(2)
C20 H20 0.9500
C21 C22 1.389(2)
C21 H21 0.9500
C22 H22 0.9500
C23 C24 1.184(3)
C24 H24 0.9500
Fe2 C36 2.0353(13)
Fe2 C40 2.0367(14)
Fe2 C37 2.0410(14)
Fe2 C32 2.0452(14)
Fe2 C33 2.0470(15)
Fe2 C34 2.0474(15)
Fe2 C35 2.0492(15)
Fe2 C31 2.0548(15)
Fe2 C39 2.0558(15)
Fe2 C38 2.0565(15)
P2 C36 1.7898(14)
P2 C47 1.8111(14)
P2 C41 1.8171(14)
P2 B2 1.9154(16)
B2 H4B 1.0790
B2 H5B 1.1223
B2 H6B 1.0315
C31 C53 1.427(2)
C31 C35 1.432(2)
C31 C32 1.434(2)
C32 C33 1.422(2)
C32 H32 0.9500
C33 C34 1.425(2)
C33 H33 0.9500
C34 C35 1.417(2)
C34 H34 0.9500
C35 H35 0.9500
C36 C37 1.4331(19)
C36 C40 1.4399(19)
C37 C38 1.423(2)
C37 H37 0.9500
C38 C39 1.418(2)
C38 H38 0.9500
C39 C40 1.423(2)
C39 H39 0.9500
C40 H40 0.9500
C41 C46 1.3896(19)
C41 C42 1.399(2)
C42 C43 1.388(2)
C42 H42 0.9500
C43 C44 1.389(2)
C43 H43 0.9500
C44 C45 1.384(2)
C44 H44 0.9500
C45 C46 1.387(2)
C45 H45 0.9500
C46 H46 0.9500
C47 C48 1.3955(19)
C47 C52 1.398(2)
C48 C49 1.392(2)
C48 H48 0.9500
C49 C50 1.385(2)
C49 H49 0.9500
C50 C51 1.387(2)
C50 H50 0.9500
C51 C52 1.387(2)
C51 H51 0.9500
C52 H52 0.9500
C53 C54 1.184(3)
C54 H54 0.9500
